data_1517478
loop_
_publ_author_name
'Queen, Wendy L.'
'Hudson, Matthew R.'
'Bloch, Eric D.'
'Mason, Jarad A.'
'Gonzalez, Miguel I.'
'Lee, Jason S.'
'Gygi, David'
'Howe, Joshua D.'
'Lee, Kyuho'
'Darwish, Tamim A.'
'James, Michael'
'Peterson, Vanessa K.'
'Teat, Simon J.'
'Smit, Berend'
'Neaton, Jeffrey B.'
'Long, Jeffrey R.'
'Brown, Craig M.'

_publ_section_title
;
 Comprehensive study of carbon dioxide adsorption in the metal--organic
 frameworks M2(dobdc) (M = Mg, Mn, Fe, Co, Ni, Cu, Zn)
;
_journal_issue 12
_journal_name_full 'Chem. Sci.'
_journal_page_first 4569
_journal_paper_doi 10.1039/C4SC02064B
_journal_volume 5
_journal_year 2014
_chemical_formula_sum 'C5.29 H O5.57 Zn'
_chemical_formula_weight 219.00
_chemical_name_systematic ' ?'
_space_group_IT_number 148
_symmetry_cell_setting trigonal
_symmetry_space_group_name_Hall '-R 3'
_symmetry_space_group_name_H-M 'R -3 :H'
_audit_creation_date 2014-01-20T21:43
_audit_creation_method 'from EXP file using GSAS2CIF'
_audit_update_record ' 2014-01-20T21:43  Initial CIF as created by GSAS2CIF'
_cell_angle_alpha 90.0
_cell_angle_beta 90.0
_cell_angle_gamma 120.0
_cell_formula_units_Z 18
_cell_length_a 25.8504(20)
_cell_length_b 25.8504
_cell_length_c 6.8072(8)
_cell_measurement_temperature 10
_cell_volume 3939.4(6)
_computing_structure_refinement GSAS
_diffrn_ambient_temperature 10
_diffrn_measurement_device_type BT1
_diffrn_radiation_probe neutron
_diffrn_radiation_type neutron
_diffrn_radiation_wavelength 2.0785
_exptl_absorpt_correction_T_max 1.00000
_exptl_absorpt_correction_T_min 1.00000
_exptl_absorpt_process_details
;   GSAS Absorption/surface roughness correction: function number 0
 No correction is applied.
;
_exptl_crystal_colour yellow
_pd_block_id 2014-01-20T21:43|1P5CO2_ZN||bt1
_pd_calc_method 'Rietveld Refinement'
_pd_instr_location ' ?'
_pd_meas_2theta_range_inc 0.05
_pd_meas_2theta_range_max 166.25
_pd_meas_2theta_range_min 1.5
_pd_meas_number_of_points 3296
_pd_phase_name 'from /data/people/craigy/MgMOF/BT1/1108/MOF74.xtl'
_pd_proc_2theta_range_inc 0.05
_pd_proc_2theta_range_max 166.2758
_pd_proc_2theta_range_min 1.5258
_pd_proc_info_datetime 2014-01-20T21:43:37
_pd_proc_info_excluded_regions ' ?'
_pd_proc_ls_background_function
;   GSAS Background function number 1 with 12 terms.
 Shifted Chebyshev function of 1st kind
      1:    816.082     2:   -148.587     3:    117.350     4:   -15.4387    
      5:    31.0026     6:   -17.5255     7:    32.4176     8:   -20.1982    
      9:    18.2197    10:   -2.19845    11:  -0.473677    12:    3.84833    
;
_pd_proc_ls_peak_cutoff 0.00100
_pd_proc_ls_profile_function
;
 CW Profile function number 3 with  19 terms
 Pseudovoigt profile coefficients as parameterized in
 P. Thompson, D.E. Cox & J.B. Hastings (1987). J. Appl. Cryst.,20,79-83.
 Asymmetry correction of L.W. Finger, D.E. Cox & A. P. Jephcoat (1994).
 J. Appl. Cryst.,27,892-900.
 Peak tails are ignored  where the intensity is below 0.0010 times the peak
   Aniso. broadening axis   0.0   0.0   1.0
;
_pd_proc_ls_prof_R_factor 0.0309
_pd_proc_ls_prof_wR_expected 0.0334
_pd_proc_ls_prof_wR_factor 0.0369
_pd_proc_number_of_points 3296
_pd_spec_mounting ' ?'
_refine_ls_goodness_of_fit_all 1.12
_refine_ls_hydrogen_treatment refall
_refine_ls_matrix_type full
_refine_ls_number_parameters 73
_refine_ls_number_restraints 5
_refine_ls_R_Fsqd_factor 0.05515
_refine_ls_shift/su_max 0.07
_refine_ls_shift/su_mean 0.03
_reflns_d_resolution_high 1.075
_reflns_d_resolution_low 12.925
_reflns_limit_h_max 24
_reflns_limit_h_min 0
_reflns_limit_k_max 12
_reflns_limit_k_min -11
_reflns_limit_l_max 6
_reflns_limit_l_min -6
_reflns_number_total 746
_cod_data_source_file c4sc02064b2.cif
_cod_data_source_block 1P5CO2_ZN_publ
_cod_depositor_comments
;
The following automatic conversions were performed:

'_geom_bond_publ_flag' value 'N' changed to 'n' according to
/usr/data/users/saulius/crontab/automatic-downloads/rss-feeds/RSC/lib/dictionaries/cif_core.dic
dictionary named 'cif_core.dic' version 2.4.2 from 2011-04-26 (38
times).

'_geom_angle_publ_flag' value 'N' changed to 'n' according
to
/usr/data/users/saulius/crontab/automatic-downloads/rss-feeds/RSC/lib/dictionaries/cif_core.dic
dictionary named 'cif_core.dic' version 2.4.2 from 2011-04-26 (27
times).

Automatic conversion script
Id: cif_fix_values 2281 2013-09-26 08:29:07Z andrius 

 Adding full bibliography for 1517465--1517482.cif.
;
_cod_original_sg_symbol_H-M 'R -3'
_cod_database_code 1517478
_gsas_exptl_extinct_corr_t_min 1.00000
_gsas_exptl_extinct_corr_t_max 1.00000

loop_
_space_group_symop_operation_xyz
'x, y, z'
'-y, x-y, z'
'-x+y, -x, z'
'x+2/3, y+1/3, z+1/3'
'-y+2/3, x-y+1/3, z+1/3'
'-x+y+2/3, -x+1/3, z+1/3'
'x+1/3, y+2/3, z+2/3'
'-y+1/3, x-y+2/3, z+2/3'
'-x+y+1/3, -x+2/3, z+2/3'
'-x, -y, -z'
'y, -x+y, -z'
'x-y, x, -z'
'-x+2/3, -y+1/3, -z+1/3'
'y+2/3, -x+y+1/3, -z+1/3'
'x-y+2/3, x+1/3, -z+1/3'
'-x+1/3, -y+2/3, -z+2/3'
'y+1/3, -x+y+2/3, -z+2/3'
'x-y+1/3, x+2/3, -z+2/3'

loop_
_atom_site_type_symbol
_atom_site_label
_atom_site_fract_x
_atom_site_fract_y
_atom_site_fract_z
_atom_site_occupancy
_atom_site_thermal_displace_type
_atom_site_U_iso_or_equiv
_atom_site_symmetry_multiplicity
Zn Zn1 0.3819(10) 0.3509(10) 0.1454(24) 1.0 Uiso 0.007(6) 18
O O1 0.3325(8) 0.2955(9) 0.3719(32) 1.0 Uiso 0.0040(33) 18
O O2 0.3040(8) 0.2280(9) 0.5995(27) 1.0 Uiso 0.0040(33) 18
O O3 0.3558(10) 0.2742(9) 0.0095(32) 1.0 Uiso 0.0040(33) 18
C C1 0.3165(10) 0.2452(10) 0.4291(24) 1.0 Uiso 0.0183(27) 18
C C2 0.3269(10) 0.2081(8) 0.2879(24) 1.0 Uiso 0.0183(27) 18
C C3 0.3456(8) 0.2212(9) 0.0966(27) 1.0 Uiso 0.0183(27) 18
C C4 0.3503(9) 0.1816(11) -0.0305(28) 1.0 Uiso 0.0183(27) 18
H H 0.3633(17) 0.1905(14) -0.155(6) 1.0 Uiso 0.010(10) 18
O O2b 0.2334(34) 0.7467(32) 0.626(8) 0.687(20) Uiso 0.120(25) 18
C C2a 0.1828(18) 0.7111(16) 0.618(5) 0.687(20) Uiso 0.051(13) 18
O O2a 0.1337(17) 0.6805(14) 0.615(4) 0.687(20) Uiso 0.007(12) 18
O O3b 0.2029(24) 0.0238(26) 0.690(9) 0.598(21) Uiso 0.082(20) 18
C C3a 0.1812(17) 0.0251(19) 0.530(6) 0.598(21) Uiso 0.056(18) 18
O O3a 0.1605(20) 0.0278(22) 0.389(9) 0.598(21) Uiso 0.074(20) 18

loop_
_atom_type_symbol
_atom_type_number_in_cell
_atom_type_scat_length_neutron
_atom_type_scat_source
Zn 18.0 0.5680 International_Tables_Vol_C
O 100.278 0.5803 International_Tables_Vol_C
C 95.139 0.6646 International_Tables_Vol_C
H 18.0 -0.3739 International_Tables_Vol_C

loop_
_geom_angle_atom_site_label_1
_geom_angle_atom_site_label_2
_geom_angle_atom_site_label_3
_geom_angle
_geom_angle_site_symmetry_1
_geom_angle_site_symmetry_3
_geom_angle_publ_flag
O1 Zn1 O1 84.0(9) 1_555 103_554 n
O1 Zn1 O2 174.8(15) 1_555 202_554 n
O1 Zn1 O3 82.6(13) 1_555 1_555 n
O1 Zn1 O3 81.7(12) 1_555 202_555 n
O1 Zn1 O2 101.0(12) 103_554 202_554 n
O1 Zn1 O3 80.8(12) 103_554 1_555 n
O1 Zn1 O3 95.3(11) 103_554 202_555 n
O2 Zn1 O3 99.6(11) 202_554 1_555 n
O2 Zn1 O3 96.2(14) 202_554 202_555 n
O3 Zn1 O3 164.1(17) 1_555 202_555 n
Zn1 O1 Zn1 89.4(9) 1_555 202_555 n
Zn1 O1 C1 138.2(21) 1_555 1_555 n
Zn1 O1 C1 132.4(18) 202_555 1_555 n
Zn1 O2 C1 119.7(17) 103_555 1_555 n
Zn1 O3 Zn1 95.1(15) 1_555 103_554 n
Zn1 O3 C3 126.1(18) 1_555 1_555 n
Zn1 O3 C3 127.2(17) 103_554 1_555 n
O1 C1 O2 125.4(23) 1_555 1_555 n
O1 C1 C2 114.4(18) 1_555 1_555 n
O2 C1 C2 118.7(20) 1_555 1_555 n
C1 C2 C3 128.0(21) 1_555 1_555 n
O3 C3 C2 121.1(22) 1_555 1_555 n
O3 C3 C4 114.6(20) 1_555 1_555 n
C2 C3 C4 124.0(20) 1_555 1_555 n
C3 C4 H 123.8(29) 1_555 1_555 n
O2b C2a O2a 175(6) 1_555 1_555 n
O3b C3a O3a 177(5) 1_555 1_555 n

loop_
_geom_bond_atom_site_label_1
_geom_bond_atom_site_label_2
_geom_bond_distance
_geom_bond_site_symmetry_2
_geom_bond_publ_flag
Zn1 Zn1 2.965(24) 103_554 n
Zn1 Zn1 2.965(24) 202_555 n
Zn1 O1 2.057(26) 1_555 n
Zn1 O1 2.156(27) 103_554 n
Zn1 O2 2.078(32) 202_554 n
Zn1 O3 1.975(28) 1_555 n
Zn1 O3 2.043(31) 202_555 n
Zn1 O2a 2.43(4) 101_544 n
O1 Zn1 2.057(26) 1_555 n
O1 Zn1 2.156(27) 202_555 n
O1 O2 2.169(25) 1_555 n
O1 C1 1.214(28) 1_555 n
O2 Zn1 2.078(32) 103_555 n
O2 O1 2.169(25) 1_555 n
O2 C1 1.227(20) 1_555 n
O3 Zn1 1.975(28) 1_555 n
O3 Zn1 2.043(31) 103_554 n
O3 C3 1.393(25) 1_555 n
C1 O1 1.214(28) 1_555 n
C1 O2 1.227(20) 1_555 n
C1 C2 1.475(26) 1_555 n
C2 C1 1.475(26) 1_555 n
C2 C3 1.371(20) 1_555 n
C3 O3 1.393(25) 1_555 n
C3 C2 1.371(20) 1_555 n
C3 C4 1.391(24) 1_555 n
C4 C3 1.391(24) 1_555 n
C4 H 0.90(5) 1_555 n
H C4 0.90(5) 1_555 n
O2b C2a 1.16(8) 1_555 n
C2a O2b 1.16(8) 1_555 n
C2a O2a 1.11(5) 1_555 n
O2a Zn1 2.43(4) 201_455 n
O2a C2a 1.11(5) 1_555 n
O3b C3a 1.23(6) 1_555 n
C3a O3b 1.23(6) 1_555 n
C3a O3a 1.12(7) 1_555 n
O3a C3a 1.12(7) 1_555 n

loop_
_gsas_i100_meas
100.00
7.72
3.10
0.02
8.35
0.55
0.19
2.91
0.53
3.24
0.00
6.28
2.88
0.19
0.08
0.04
4.67
0.34
4.10
10.60
4.52
0.39
9.89
1.33
0.43
0.43
7.23
0.75
0.08
0.06
0.14
2.00
3.27
0.35
2.13
4.18
0.06
2.02
0.26
0.66
2.73
0.12
5.18
1.17
0.81
0.93
0.01
0.29
0.53
0.00
2.27
0.40
1.56
0.23
0.42
0.57
0.31
1.09
0.00
0.60
0.99
0.01
0.44
0.06
0.16
0.12
0.03
1.38
1.28
1.00
0.34
0.91
0.76
0.14
0.04
0.08
1.08
2.26
0.02
1.36
1.20
1.72
0.43
0.13
0.33
2.36
0.62
0.00
2.14
0.48
0.01
0.19
0.10
4.40
4.10
0.35
0.10
0.22
0.01
2.10
0.31
0.06
3.42
0.49
0.03
0.42
0.00
0.00
0.26
0.85
0.01
0.03
0.00
0.86
0.23
0.63
0.99
0.82
0.00
0.11
0.22
0.28
0.88
0.07
0.21
0.52
0.02
0.36
0.05
0.10
0.69
0.05
0.11
0.02
0.05
0.06
0.29
0.76
1.35
0.00
0.50
0.11
2.56
0.01
0.14
0.21
0.19
0.62
0.01
0.98
0.01
0.08
1.47
0.10
0.00
0.98
0.00
0.09
0.20
0.03
0.06
0.08
0.22
0.33
0.71
0.44
0.10
0.04
0.23
0.00
0.12
0.24
0.11
0.19
0.07
0.39
1.01
0.13
0.14
0.19
0.13
0.31
0.01
0.10
0.01
1.75
0.87
0.34
0.36
0.02
0.00
0.02
0.98
3.97
0.03
0.00
0.01
0.11
0.44
0.00
2.63
0.13
0.00
0.40
0.35
0.12
0.00
0.15
0.53
0.31
0.73
0.22
0.41
0.32
0.00
1.56
0.21
0.37
0.20
1.68
0.72
0.13
0.10
0.07
0.18
0.02
0.00
0.22
0.12
0.73
0.08
0.01
0.35
0.60
0.07
0.01
0.03
0.06
0.01
0.05
0.39
0.41
0.61
1.20
1.03
0.24
0.27
0.02
0.37
0.45
0.16
0.04
0.02
0.09
0.74
0.01
0.05
0.00
0.47
0.24
0.12
2.09
0.20
0.05
0.00
0.35
0.60
0.67
3.54
0.08
0.31
0.01
0.82
0.09
0.00
0.12
0.06
0.00
0.04
0.08
0.12
0.21
0.06
0.76
0.17
0.21
0.01
0.09
0.04
0.50
0.10
0.00
0.20
0.09
0.02
0.20
0.31
0.03
0.00
0.04
0.07
1.21
0.02
0.15
0.01
0.03
0.04
0.00
0.27
0.09
0.01
0.45
0.48
0.02
0.17
0.00
0.39
0.14
0.40
0.01
0.07
0.05
1.08
0.18
0.04
0.25
0.12
0.31
0.07
0.52
0.04
0.75
0.00
0.32
0.01
0.00
0.43
1.00
1.46
0.03
0.01
0.22
0.03
0.08
0.16
0.00
0.60
0.15
0.05
0.15
0.00
0.07
0.34
0.27
0.23
1.52
0.08
0.01
0.06
0.58
0.06
0.11
0.06
0.04
0.54
0.51
0.26
0.21
0.94
0.40
0.29
2.02
0.57
0.02
0.08
0.03
0.00
0.35
0.34
0.02
0.02
0.07
0.04
0.06
0.04
1.33
0.49
2.72
0.51
0.00
1.73
0.67
0.05
0.74
0.03
0.15
0.51
0.80
0.22
0.03
0.16
0.15
0.79
0.00
0.00
0.02
0.00
0.47
0.22
0.13
0.18
0.01
0.07
0.35
0.26
0.02
0.98
0.00
0.17
1.42
0.45
0.24
0.30
0.00
0.01
0.01
2.89
0.01
0.01
0.00
1.08
0.29
0.10
0.22
0.00
0.06
0.02
0.00
0.65
0.06
0.44
0.00
0.89
0.00
0.02
0.78
1.28
0.27
0.16
0.92
0.00
0.02
0.11
2.73
0.30
0.08
0.02
0.01
0.03
0.07
0.61
0.08
0.65
0.16
0.81
0.00
0.05
0.37
0.25
1.19
0.42
0.08
0.07
0.00
0.25
0.21
0.04
0.01
0.02
0.23
0.06
0.00
0.08
0.00
0.03
0.16
0.08
0.19
0.02
0.17
0.01
1.19
0.19
0.01
0.47
0.06
0.12
0.05
0.06
1.84
0.01
0.38
0.15
0.03
0.00
0.23
0.24
1.12
0.01
0.27
0.02
0.75
0.47
0.34
0.61
0.33
0.03
1.18
0.14
0.00
0.03
0.99
0.05
0.00
0.10
0.78
1.96
0.01
0.21
0.04
0.01
0.14
0.34
0.52
0.16
0.03
0.00
0.26
0.06
0.18
0.08
0.43
0.46
0.10
0.08
0.45
0.00
0.00
2.17
0.54
0.35
0.09
0.00
0.05
0.01
0.53
0.24
0.08
0.18
0.33
1.37
0.63
0.84
0.64
0.02
0.19
0.07
0.12
0.23
0.04
0.85
0.06
0.34
0.08
0.01
0.37
0.00
0.02
0.14
0.61
0.18
0.14
0.26
0.41
0.69
0.13
0.02
0.06
0.02
0.06
0.47
0.04
1.13
0.03
0.00
0.14
1.16
0.10
0.69
0.04
0.39
0.49
0.01
0.59
0.38
0.06
0.56
0.59
0.01
0.08
0.54
1.96
0.35
0.01
0.14
0.41
0.13
1.38
0.05
0.07
0.01
1.00
0.00
0.03
0.14
0.69
0.24
0.23
0.01
0.72
0.00
0.04
0.07
0.02
0.04
0.09
1.38
0.01
0.51
0.20
0.02
0.38
0.10
0.16
0.55
0.26
0.34
0.46
1.61
1.56
0.00
0.23
0.09
0.14
0.31
0.24
0.27
0.03
0.01
1.30
0.05
1.12
0.24
3.55
0.00
0.18
0.18
0.11
0.17
0.00
1.35
0.12
0.93
0.02
0.06
0.91
0.06
1.13
0.53
0.00
0.00
0.21
0.26
0.05
0.02
1.28
0.01
0.01
1.02
0.14
0.24
0.06
0.41
0.76
0.07
0.10
0.81
0.35
0.16
0.08
0.31
0.02
1.71
0.10
0.60
0.59
0.00
0.33
1.27
1.04
0.41
0.01
0.10
2.17
1.40
0.37
0.10
0.00
0.51
0.03
0.00
0.09
0.31
0.03
0.06
3.17
0.22
0.03
0.33
1.93
0.11
0.42
0.13
0.06
2.61
0.04
0.46
0.51
0.03
0.00
0.00
0.09
0.02
0.00
0.09
0.03
